data_2012259
loop_
_publ_author_name
'Bond, Andrew D.'
'Feeder, Neil'
'Teat, Simon J.'
'Jones, William'

_publ_section_title
;
 Bis[1-hydroxypyridine-2(1<i>H</i>)-thionato-<i>S</i>,<i>O</i>]copper(II)
;
_journal_issue 10
_journal_name_full 'Acta Crystallographica Section C'
_journal_page_first 1157
_journal_page_last 1158
_journal_paper_doi 10.1107/S0108270101012306
_journal_volume 57
_journal_year 2001
_chemical_formula_iupac '[Cu (C5 H4 N O S)2]'
_chemical_formula_moiety 'C10 H8 Cu N2 O2 S2'
_chemical_formula_sum 'C10 H8 Cu N2 O2 S2'
_chemical_formula_weight 315.84
_chemical_name_common Cu(PT)~2~
_chemical_name_systematic
;
Bis(1-hydroxy-2(1H)-pyridinethiolato-S^2^,O)copper(II)
;
_space_group_IT_number 2
_symmetry_cell_setting triclinic
_symmetry_space_group_name_Hall '-P 1'
_symmetry_space_group_name_H-M 'P -1'
_cell_angle_alpha 81.096(4)
_cell_angle_beta 86.190(4)
_cell_angle_gamma 85.197(4)
_cell_formula_units_Z 1
_cell_length_a 4.0545(7)
_cell_length_b 7.5723(12)
_cell_length_c 9.0629(14)
_cell_measurement_reflns_used 1797
_cell_measurement_temperature 150(2)
_cell_measurement_theta_max 29.06
_cell_measurement_theta_min 3.18
_cell_volume 273.53(8)
_computing_cell_refinement 'LSCELL (Clegg, 1997)'
_computing_data_collection 'SMART (Bruker, 1998)'
_computing_data_reduction 'SAINT (Bruker, 1998)'
_computing_molecular_graphics 'XP in SHELXTL (Siemens, 1996) and CAMERON (Watkin et al., 1996)'
_computing_publication_material SHELXL97
_computing_structure_refinement 'SHELXL97 (Sheldrick, 1997)'
_computing_structure_solution 'SHELXS97 (Sheldrick, 1997)'
_diffrn_ambient_temperature 150(2)
_diffrn_detector_area_resol_mean 8.192
_diffrn_measured_fraction_theta_full .968
_diffrn_measured_fraction_theta_max .871
_diffrn_measurement_device_type 'Bruker SMART CCD'
_diffrn_measurement_method 'thin slice \w-scans'
_diffrn_radiation_monochromator 'silicon 111'
_diffrn_radiation_source 'Daresbury SRS, Station 9.8'
_diffrn_radiation_type synchrotron
_diffrn_radiation_wavelength .6884
_diffrn_reflns_av_R_equivalents .044
_diffrn_reflns_av_sigmaI/netI .078
_diffrn_reflns_limit_h_max 5
_diffrn_reflns_limit_h_min -5
_diffrn_reflns_limit_k_max 10
_diffrn_reflns_limit_k_min -10
_diffrn_reflns_limit_l_max 12
_diffrn_reflns_limit_l_min -12
_diffrn_reflns_number 2505
_diffrn_reflns_theta_full 25.00
_diffrn_reflns_theta_max 29.18
_diffrn_reflns_theta_min 2.21
_diffrn_standards_number 0
_exptl_absorpt_coefficient_mu 2.365
_exptl_absorpt_correction_T_max .977
_exptl_absorpt_correction_T_min .911
_exptl_absorpt_correction_type multi-scan
_exptl_absorpt_process_details '(SADABS; Sheldrick, 1997)'
_exptl_crystal_colour green
_exptl_crystal_density_diffrn 1.917
_exptl_crystal_density_method 'not measured'
_exptl_crystal_description needle
_exptl_crystal_F_000 159
_exptl_crystal_size_max .04
_exptl_crystal_size_mid .02
_exptl_crystal_size_min .01
_refine_diff_density_max 1.29
_refine_diff_density_min -1.04
_refine_ls_extinction_method none
_refine_ls_goodness_of_fit_ref 1.011
_refine_ls_hydrogen_treatment constr
_refine_ls_matrix_type full
_refine_ls_number_parameters 79
_refine_ls_number_reflns 1430
_refine_ls_number_restraints 0
_refine_ls_restrained_S_all 1.011
_refine_ls_R_factor_all .084
_refine_ls_R_factor_gt .061
_refine_ls_shift/su_max .011
_refine_ls_shift/su_mean .001
_refine_ls_structure_factor_coef Fsqd
_refine_ls_weighting_details 'calc w = 1/[\s^2^(Fo^2^)+(0.1051P)^2^] where P=(Fo^2^+2Fc^2^)/3'
_refine_ls_weighting_scheme calc
_refine_ls_wR_factor_ref .161
_reflns_number_gt 1074
_reflns_number_total 1430
_reflns_threshold_expression I>2\s(I)
_cod_data_source_file gd1171.cif
_cod_data_source_block I
_cod_original_sg_symbol_H-M P-1
_cod_database_code 2012259
_cod_database_fobs_code 2012259

loop_
_symmetry_equiv_pos_as_xyz
'x, y, z'
'-x, -y, -z'

loop_
_atom_site_label
_atom_site_fract_x
_atom_site_fract_y
_atom_site_fract_z
_atom_site_U_iso_or_equiv
_atom_site_adp_type
_atom_site_calc_flag
_atom_site_refinement_flags
_atom_site_occupancy
_atom_site_disorder_assembly
_atom_site_disorder_group
_atom_site_type_symbol
Cu1 .0000 .0000 .0000 .0156(3) Uani d S 1 . . Cu
S1 .3100(3) .08589(14) -.20927(12) .0220(3) Uani d . 1 . . S
O1 .0855(8) -.2449(4) -.0387(3) .0202(7) Uani d . 1 . . O
N1 .3049(9) -.2690(5) -.1544(4) .0162(7) Uani d . 1 . . N
C1 .4313(11) -.1253(6) -.2437(5) .0163(8) Uani d . 1 . . C
C2 .6546(10) -.1627(6) -.3620(5) .0178(9) Uani d . 1 . . C
H2 .7483 -.0665 -.4267 .021 Uiso calc R 1 . . H
C3 .7394(12) -.3346(7) -.3859(5) .0234(10) Uani d . 1 . . C
H3 .8884 -.3574 -.4674 .028 Uiso calc R 1 . . H
C4 .6059(12) -.4779(6) -.2897(5) .0224(9) Uani d . 1 . . C
H4 .6656 -.5982 -.3044 .027 Uiso calc R 1 . . H
C5 .3904(12) -.4416(6) -.1754(5) .0194(9) Uani d . 1 . . C
H5 .2982 -.5372 -.1095 .023 Uiso calc R 1 . . H

loop_
_atom_site_aniso_label
_atom_site_aniso_U_11
_atom_site_aniso_U_22
_atom_site_aniso_U_33
_atom_site_aniso_U_12
_atom_site_aniso_U_13
_atom_site_aniso_U_23
Cu1 .0202(4) .0153(4) .0118(4) -.0028(3) .0023(3) -.0045(3)
S1 .0284(7) .0167(6) .0205(6) -.0027(5) .0067(5) -.0040(5)
O1 .0260(16) .0195(15) .0146(15) -.0034(13) .0077(13) -.0045(12)
N1 .0149(16) .0232(19) .0124(17) -.0029(15) -.0004(13) -.0082(14)
C1 .0154(18) .020(2) .0136(19) -.0007(16) -.0043(16) -.0007(15)
C2 .0131(18) .024(2) .015(2) -.0021(17) .0008(16) -.0006(16)
C3 .025(2) .026(2) .020(2) .0003(19) .0013(19) -.0074(18)
C4 .027(2) .018(2) .021(2) -.0022(19) .0023(19) -.0025(17)
C5 .026(2) .0161(19) .016(2) -.0014(18) -.0054(18) -.0025(15)

loop_
_atom_type_symbol
_atom_type_description
_atom_type_scat_dispersion_real
_atom_type_scat_dispersion_imag
_atom_type_scat_source
C C .0033 .0016 'International Tables Vol C Tables 4.2.6.8 and 6.1.1.4'
H H .0000 .0000 'International Tables Vol C Tables 4.2.6.8 and 6.1.1.4'
N N .0061 .0033 'International Tables Vol C Tables 4.2.6.8 and 6.1.1.4'
O O .0106 .0060 'International Tables Vol C Tables 4.2.6.8 and 6.1.1.4'
S S .1246 .1234 'International Tables Vol C Tables 4.2.6.8 and 6.1.1.4'
Cu Cu .3201 1.2651 'International Tables Vol C Tables 4.2.6.8 and 6.1.1.4'

loop_
_geom_angle_atom_site_label_1
_geom_angle_atom_site_label_2
_geom_angle_atom_site_label_3
_geom_angle_site_symmetry_1
_geom_angle_site_symmetry_3
_geom_angle
_geom_angle_publ_flag
O1 Cu1 O1 2 . 180.0 yes
O1 Cu1 S1 2 2 87.96(9) yes
O1 Cu1 S1 . 2 92.04(9) yes
O1 Cu1 S1 2 . 92.04(9) yes
O1 Cu1 S1 . . 87.96(9) yes
S1 Cu1 S1 2 . 180.0 yes
C1 S1 Cu1 . . 95.67(15) yes
N1 O1 Cu1 . . 115.7(3) yes
O1 N1 C5 . . 116.6(4) yes
O1 N1 C1 . . 120.6(4) yes
C5 N1 C1 . . 122.8(4) no
N1 C1 C2 . . 116.7(4) no
N1 C1 S1 . . 119.6(3) no
C2 C1 S1 . . 123.6(3) no
C3 C2 C1 . . 121.2(4) no
C3 C2 H2 . . 119.4 no
C1 C2 H2 . . 119.4 no
C2 C3 C4 . . 119.8(4) no
C2 C3 H3 . . 120.1 no
C4 C3 H3 . . 120.1 no
C5 C4 C3 . . 118.9(4) no
C5 C4 H4 . . 120.6 no
C3 C4 H4 . . 120.6 no
C4 C5 N1 . . 120.5(4) no
C4 C5 H5 . . 119.7 no
N1 C5 H5 . . 119.7 no

loop_
_geom_bond_atom_site_label_1
_geom_bond_atom_site_label_2
_geom_bond_site_symmetry_2
_geom_bond_distance
_geom_bond_publ_flag
Cu1 O1 2 1.939(3) no
Cu1 O1 . 1.939(3) yes
Cu1 S1 2 2.2445(11) no
Cu1 S1 . 2.2445(11) yes
S1 C1 . 1.703(4) yes
O1 N1 . 1.354(5) yes
N1 C5 . 1.362(6) yes
N1 C1 . 1.366(6) yes
C1 C2 . 1.405(6) yes
C2 C3 . 1.365(6) yes
C2 H2 . .9500 no
C3 C4 . 1.405(7) yes
C3 H3 . .9500 no
C4 C5 . 1.356(7) yes
C4 H4 . .9500 no
C5 H5 . .9500 no

loop_
_geom_torsion_atom_site_label_1
_geom_torsion_atom_site_label_2
_geom_torsion_atom_site_label_3
_geom_torsion_atom_site_label_4
_geom_torsion_site_symmetry_1
_geom_torsion
_geom_torsion_publ_flag
O1 Cu1 S1 C1 2 174.65(17) no
O1 Cu1 S1 C1 . -5.35(17) no
S1 Cu1 O1 N1 2 -173.5(3) no
S1 Cu1 O1 N1 . 6.5(3) no
Cu1 O1 N1 C5 . 174.5(3) no
Cu1 O1 N1 C1 . -5.3(5) no
O1 N1 C1 C2 . -179.3(4) no
C5 N1 C1 C2 . .9(6) no
O1 N1 C1 S1 . -.3(6) no
C5 N1 C1 S1 . 179.9(3) no
Cu1 S1 C1 N1 . 4.5(4) no
Cu1 S1 C1 C2 . -176.5(4) no
N1 C1 C2 C3 . .0(7) no
S1 C1 C2 C3 . -179.0(3) no
C1 C2 C3 C4 . -.9(7) no
C2 C3 C4 C5 . .9(7) no
C3 C4 C5 N1 . .0(7) no
O1 N1 C5 C4 . 179.3(4) no
C1 N1 C5 C4 . -.9(7) no
